data_5900007
loop_
_publ_author_name
'Hoard, J. L.'
'Owen, T. B.'
'Buzzell, A.'
'Salmon, O. N.'

_publ_section_title
;
 Structures of molecular addition compounds. II. Methyl cyanide--boron
 trifluoride, H~3~CCN--BF~3~
;
_journal_issue 2
_journal_name_full 'Acta Crystallographica'
_journal_page_first 130
_journal_page_last 137
_journal_paper_doi 10.1107/S0365110X50000288
_journal_volume 3
_journal_year 1950
_chemical_formula_sum 'C2 H3 B F3 N'
_chemical_name_systematic 'Acetonitrile boron triflouride'
_symmetry_Int_Tables_number 62
_symmetry_space_group_name_H-M 'P n m a'
_cell_angle_alpha 90
_cell_angle_beta 90
_cell_angle_gamma 90
_cell_formula_units_Z 2
_cell_length_a 7.76
_cell_length_b 7.20
_cell_length_c 8.34
_cod_data_source_file 008_acetonitrile_boron_triflouride.cif
_cod_data_source_block acetonitrile_boron_triflouride
_cod_depositor_comments
;
 Added the _citation_author_ordinal data item to the CITATION_AUTHOR loop
 and updated the _citation_author_name data item value.

 Antanas Vaitkus,
 2021-05-03
;
_cod_original_formula_sum 'C2 H3 N B F3'
_cod_database_code 5900007

loop_
_atom_site_label
_atom_site_type_symbol
_atom_site_symmetry_multiplicity
_atom_site_Wyckoff_symbol
_atom_site_fract_x
_atom_site_fract_y
_atom_site_fract_z
F1 F1 8 d 0.398 0.097 0.273
F2 F2 4 c 0.270 0.25 0.471
B B 4 c 0.391 0.25 0.359
N N 4 c 0.573 0.25 0.460
C1 C1 4 c 0.698 0.25 0.530
C2 C2 4 c 0.860 0.25 0.615
H1 H1 8 d 0.87 0.13 0.69
H2 H2 4 c 0.96 0.25 0.53

loop_
_citation_author_citation_id
_citation_author_ordinal
_citation_author_name
1 1 'Kitajgorodskij, A. I.'

loop_
_citation_id
_citation_coordinate_linkage
_citation_title
_citation_book_title
_citation_country
_citation_page_first
_citation_page_last
_citation_year
_citation_book_publisher
_cod_citation_special_details
1 yes ? 'Organicheskaja Kristallokhimija' USSR ? ? 1955 'Izdatel'stvo Akademii Nauk SSSR'
;

Coordinates are presented as published in this book, Kitajgorodskij's
"Organicheskaja Kristallokhimija", keyed in manually.

Saulius Gra\<zulis
;

loop_
_geom_bond_atom_site_label_1
_geom_bond_atom_site_label_2
_geom_bond_distance
H C 1.07(2)
C C 1.44(2)
N C 1.19(2)
B N 1.64(2)
F B 1.32(2)
